data_7040161
loop_
_publ_author_name
'Iba\~nez, S'
'Poyatos, M.'
'Peris, E.'

_publ_section_title
;
 Mono and dimetallic pyrene-imidazolylidene complexes of iridium(iii) for
 the deuteration of organic substrates and the C-C coupling of alcohols.
;
_journal_issue 36
_journal_name_full 'Dalton transactions (Cambridge, England : 2003)'
_journal_page_first 14154
_journal_page_last 14159
_journal_paper_doi 10.1039/c6dt02942f
_journal_volume 45
_journal_year 2016
_chemical_formula_moiety 'C38 H45 Ir N2 O3, 2(C H Cl3)'
_chemical_formula_sum 'C40 H47 Cl6 Ir N2 O3'
_chemical_formula_weight 1008.69
_chemical_name_systematic SI538K3
_space_group_crystal_system orthorhombic
_space_group_IT_number 62
_space_group_name_Hall '-P 2ac 2n'
_space_group_name_H-M_alt 'P n m a'
_symmetry_space_group_name_Hall '-P 2ac 2n'
_symmetry_space_group_name_H-M 'P n m a'
_atom_sites_solution_hydrogens geom
_atom_sites_solution_primary iterative
_audit_creation_date 2016-07-25
_audit_creation_method
;
Olex2 1.2
(compiled 2016.02.19 svn.r3266 for OlexSys, GUI svn.r5155)
;
_audit_update_record
;
2016-07-25 deposited with the CCDC.
2016-08-05 downloaded from the CCDC.
;
_cell_angle_alpha 90
_cell_angle_beta 90
_cell_angle_gamma 90
_cell_formula_units_Z 4
_cell_length_a 14.3211(6)
_cell_length_b 24.2943(9)
_cell_length_c 12.1511(4)
_cell_measurement_reflns_used 7803
_cell_measurement_temperature 160.3(9)
_cell_measurement_theta_max 28.9410
_cell_measurement_theta_min 2.9430
_cell_volume 4227.6(3)
_computing_cell_refinement 'CrysAlisPro 1.171.38.41r (Rigaku OD, 2015)'
_computing_data_collection 'CrysAlisPro 1.171.38.41r (Rigaku OD, 2015)'
_computing_data_reduction 'CrysAlisPro 1.171.38.41r (Rigaku OD, 2015)'
_computing_molecular_graphics 'Olex2 (Dolomanov et al., 2009)'
_computing_publication_material 'Olex2 (Dolomanov et al., 2009)'
_computing_structure_refinement 'ShelXL (Sheldrick, 2015)'
_computing_structure_solution
;
Superflip (Palatinus & Chapuis, 2007;Palatinus & van der Lee, 2008;
Palatinus et al., 2012)
;
_diffrn_ambient_environment N~2~
_diffrn_ambient_temperature 160.3(9)
_diffrn_detector 'CCD plate'
_diffrn_detector_area_resol_mean 10.4051
_diffrn_detector_type Atlas
_diffrn_measured_fraction_theta_full 0.998
_diffrn_measured_fraction_theta_max 0.997
_diffrn_measurement_details
;
List of Runs (angles in degrees, time in seconds):

  1  \w    -26.00  55.90   0.70    8.00    --  -10.50  57.00   0.00  117
  2  \w     28.00  53.90   0.70    8.00    --   11.52 -99.00 120.00   37
  3  \w    -20.00   8.00   0.70    8.00    --   11.52 -99.00 120.00   40
  4  \w     -3.00  49.50   0.70    8.00    --   11.52 -99.00  30.00   75
;
_diffrn_measurement_device 'four-circle diffractometer'
_diffrn_measurement_device_type 'SuperNova, Dual, Cu at zero, Atlas'
_diffrn_measurement_method '\w scans'
_diffrn_orient_matrix_type 'CrysAlisPro convention (1999,Acta A55,543-557)'
_diffrn_orient_matrix_UB_11 -0.0406016000
_diffrn_orient_matrix_UB_12 0.0145088000
_diffrn_orient_matrix_UB_13 -0.0167144000
_diffrn_orient_matrix_UB_21 0.0180076000
_diffrn_orient_matrix_UB_22 0.0244401000
_diffrn_orient_matrix_UB_23 0.0236439000
_diffrn_orient_matrix_UB_31 0.0219455000
_diffrn_orient_matrix_UB_32 0.0066513000
_diffrn_orient_matrix_UB_33 -0.0506845000
_diffrn_radiation_monochromator mirror
_diffrn_radiation_probe x-ray
_diffrn_radiation_type MoK\a
_diffrn_radiation_wavelength 0.71073
_diffrn_reflns_av_R_equivalents 0.0325
_diffrn_reflns_av_unetI/netI 0.0273
_diffrn_reflns_Laue_measured_fraction_full 0.998
_diffrn_reflns_Laue_measured_fraction_max 0.997
_diffrn_reflns_limit_h_max 17
_diffrn_reflns_limit_h_min -17
_diffrn_reflns_limit_k_max 30
_diffrn_reflns_limit_k_min -22
_diffrn_reflns_limit_l_max 12
_diffrn_reflns_limit_l_min -15
_diffrn_reflns_number 18282
_diffrn_reflns_point_group_measured_fraction_full 0.998
_diffrn_reflns_point_group_measured_fraction_max 0.997
_diffrn_reflns_theta_full 25.242
_diffrn_reflns_theta_max 26.371
_diffrn_reflns_theta_min 2.966
_diffrn_source 'micro-focus sealed X-ray tube'
_diffrn_source_type 'SuperNova (Mo) X-ray Source'
_exptl_absorpt_coefficient_mu 3.576
_exptl_absorpt_correction_T_max 0.876
_exptl_absorpt_correction_T_min 0.847
_exptl_absorpt_correction_type gaussian
_exptl_absorpt_process_details
;
CrysAlisPro 1.171.38.41r (Rigaku Oxford Diffraction, 2015)
Numerical absorption correction based on gaussian integration over
            a multifaceted crystal model
Empirical absorption correction using spherical harmonics,
 implemented in SCALE3 ABSPACK scaling algorithm.
;
_exptl_crystal_colour 'clear yellowish yellow'
_exptl_crystal_colour_lustre clear
_exptl_crystal_colour_modifier yellowish
_exptl_crystal_colour_primary yellow
_exptl_crystal_density_diffrn 1.585
_exptl_crystal_density_method 'not measured'
_exptl_crystal_description prism
_exptl_crystal_F_000 2016
_exptl_crystal_recrystallization_method 'Re-crystallisation from solvent: hexane and chloroform'
_exptl_crystal_size_max 0.324
_exptl_crystal_size_mid 0.268
_exptl_crystal_size_min 0.219
_refine_diff_density_max 1.388
_refine_diff_density_min -0.802
_refine_diff_density_rms 0.100
_refine_ls_extinction_method none
_refine_ls_goodness_of_fit_ref 0.763
_refine_ls_hydrogen_treatment constr
_refine_ls_matrix_type full
_refine_ls_number_parameters 251
_refine_ls_number_reflns 4410
_refine_ls_number_restraints 0
_refine_ls_restrained_S_all 0.763
_refine_ls_R_factor_all 0.0351
_refine_ls_R_factor_gt 0.0288
_refine_ls_shift/su_max 0.001
_refine_ls_shift/su_mean 0.000
_refine_ls_structure_factor_coef Fsqd
_refine_ls_weighting_details 'w=1/[\s^2^(Fo^2^)+(0.0640P)^2^+20.8870P] where P=(Fo^2^+2Fc^2^)/3'
_refine_ls_weighting_scheme calc
_refine_ls_wR_factor_gt 0.0767
_refine_ls_wR_factor_ref 0.0855
_reflns_Friedel_coverage 0.000
_reflns_number_gt 3926
_reflns_number_total 4410
_reflns_threshold_expression 'I > 2\s(I)'
_cod_data_source_file c6dt02942f2.cif
_cod_data_source_block str1854
_cod_depositor_comments 'Adding full bibliography for 7040159--7040161.cif.'
_cod_database_code 7040161
_chemical_oxdiff_formula 'C38 H45 N2 O3 Ir'
_shelx_space_group_comment
;
The symmetry employed for this shelxl refinement is uniquely defined
by the following loop, which should always be used as a source of
symmetry information in preference to the above space-group names.
They are only intended as comments.
;
_reflns_odcompleteness_completeness 99.59
_reflns_odcompleteness_iscentric 1
_reflns_odcompleteness_theta 26.32
_olex2_refinement_description
;
1. Fixed Uiso
 At 1.2 times of:
  All C(H) groups
 At 1.5 times of:
  All C(H,H) groups, All C(H,H,H) groups
2. Others
 Fixed Sof: H25C(0.5) H25B(0.5) H25A(0.5)
3.a Ternary CH refined with riding coordinates:
 C22(H138)
3.b Aromatic/amide H refined with riding coordinates:
 C10(H45), C9(H58), C5(H61)
3.c Idealised Me refined as rotating group:
 C13(H7A,H7B,H7C), C2(H43A,H43B,H43C), C14(H11A,H11B,H11C), C20(H12A,H12B,
 H12C), C12(H15A,H15B,H15C), C19(H16A,H16B,H16C)
;
_shelx_shelxl_version_number 2014/7
_olex2_submission_special_instructions 'No special instructions were received'
_oxdiff_exptl_absorpt_empirical_details
;
Empirical correction (ABSPACK) includes:
- Absorption correction using spherical harmonics
- Frame scaling
;
_oxdiff_exptl_absorpt_empirical_full_max 1.152
_oxdiff_exptl_absorpt_empirical_full_min 0.893

loop_
_space_group_symop_operation_xyz
'x, y, z'
'-x+1/2, -y, z+1/2'
'x+1/2, -y+1/2, -z+1/2'
'-x, y+1/2, -z'
'-x, -y, -z'
'x-1/2, y, -z-1/2'
'-x-1/2, y-1/2, z-1/2'
'x, -y-1/2, z'

loop_
_atom_site_label
_atom_site_type_symbol
_atom_site_fract_x
_atom_site_fract_y
_atom_site_fract_z
_atom_site_U_iso_or_equiv
_atom_site_adp_type
_atom_site_occupancy
_atom_site_site_symmetry_order
_atom_site_calc_flag
_atom_site_refinement_flags_posn
_atom_site_refinement_flags_adp
_atom_site_refinement_flags_occupancy
_atom_site_disorder_assembly
_atom_site_disorder_group
Ir1 Ir 0.20840(2) 0.7500 0.93130(2) 0.02165(8) Uani 1 2 d S T P . .
Cl1 Cl 0.07432(13) 0.61530(10) 0.4502(2) 0.1082(8) Uani 1 1 d . . . . .
Cl3 Cl 0.00345(14) 0.58466(8) 0.66310(13) 0.0852(5) Uani 1 1 d . . . . .
O2 O 0.33266(19) 0.70537(11) 0.9529(2) 0.0288(6) Uani 1 1 d . . . . .
N1 N 0.2583(2) 0.70543(11) 0.7042(2) 0.0217(6) Uani 1 1 d . . . . .
C1 C 0.2435(4) 0.7500 0.7688(4) 0.0233(10) Uani 1 2 d S T P . .
O1 O 0.4705(3) 0.7500 0.9688(4) 0.0417(10) Uani 1 2 d S T P . .
C21 C 0.3857(4) 0.7500 0.9597(4) 0.0332(13) Uani 1 2 d S T P . .
C13 C 0.2670(4) 0.5239(2) 0.3089(4) 0.0556(13) Uani 1 1 d . . . . .
H7A H 0.2052 0.5382 0.3290 0.083 Uiso 1 1 calc GR . . . .
H7B H 0.2643 0.4837 0.3039 0.083 Uiso 1 1 calc GR . . . .
H7C H 0.2857 0.5392 0.2377 0.083 Uiso 1 1 calc GR . . . .
C7 C 0.3421(3) 0.60359(15) 0.4046(3) 0.0271(8) Uani 1 1 d . . . . .
C18 C 0.0141(4) 0.7500 0.7973(5) 0.0408(14) Uani 1 2 d S T P . .
H25C H -0.0537 0.7467 0.8062 0.061 Uiso 0.5 1 calc GR . . A -1
H25B H 0.0373 0.7188 0.7540 0.061 Uiso 0.5 1 calc GR . . A -1
H25A H 0.0286 0.7845 0.7590 0.061 Uiso 0.5 1 calc GR . . A -1
C16 C 0.0865(3) 0.79740(16) 0.9702(3) 0.0293(8) Uani 1 1 d . . . . .
C6 C 0.3482(2) 0.72054(15) 0.4145(3) 0.0223(7) Uani 1 1 d . . . . .
C2 C 0.2531(3) 0.64893(15) 0.7448(3) 0.0313(8) Uani 1 1 d . . . . .
H43A H 0.2381 0.6493 0.8236 0.047 Uiso 1 1 calc GR . . . .
H43B H 0.3133 0.6306 0.7335 0.047 Uiso 1 1 calc GR . . . .
H43C H 0.2042 0.6290 0.7048 0.047 Uiso 1 1 calc GR . . . .
C10 C 0.4184(3) 0.72245(16) 0.2293(3) 0.0309(8) Uani 1 1 d . . . . .
H45 H 0.4432 0.7034 0.1676 0.037 Uiso 1 1 calc R . . . .
C8 C 0.3819(3) 0.69141(16) 0.3206(3) 0.0269(7) Uani 1 1 d . . . . .
C9 C 0.3787(3) 0.63414(16) 0.3180(3) 0.0287(8) Uani 1 1 d . . . . .
H58 H 0.4022 0.6154 0.2552 0.034 Uiso 1 1 calc R . . . .
C5 C 0.3098(3) 0.63198(15) 0.4971(3) 0.0265(8) Uani 1 1 d . . . . .
H61 H 0.2851 0.6115 0.5570 0.032 Uiso 1 1 calc R . . . .
C11 C 0.3386(3) 0.54070(16) 0.3974(3) 0.0347(9) Uani 1 1 d . . . . .
C3 C 0.2841(2) 0.72161(15) 0.5982(3) 0.0219(7) Uani 1 1 d . . . . .
C17 C 0.1241(3) 0.7787(2) 1.0748(3) 0.0363(10) Uani 1 1 d . . . . .
C14 C 0.3115(4) 0.51451(18) 0.5077(4) 0.0446(11) Uani 1 1 d . . . . .
H11A H 0.2481 0.5259 0.5277 0.067 Uiso 1 1 calc GR . . . .
H11B H 0.3553 0.5265 0.5648 0.067 Uiso 1 1 calc GR . . . .
H11C H 0.3138 0.4743 0.5011 0.067 Uiso 1 1 calc GR . . . .
C20 C 0.1596(4) 0.8165(3) 1.1634(4) 0.0595(15) Uani 1 1 d . . . . .
H12A H 0.1068 0.8350 1.1988 0.089 Uiso 1 1 calc GR . . . .
H12B H 0.2012 0.8440 1.1308 0.089 Uiso 1 1 calc GR . . . .
H12C H 0.1940 0.7950 1.2184 0.089 Uiso 1 1 calc GR . . . .
C22 C -0.0245(3) 0.6110(2) 0.5325(4) 0.0442(10) Uani 1 1 d . . . . .
H138 H -0.0514 0.6487 0.5415 0.053 Uiso 1 1 calc R . . . .
C4 C 0.3126(2) 0.68945(15) 0.5046(3) 0.0230(7) Uani 1 1 d . . . . .
C15 C 0.0600(4) 0.7500 0.9084(4) 0.0271(11) Uani 1 2 d S T P . .
C12 C 0.4357(4) 0.51920(19) 0.3644(4) 0.0514(12) Uani 1 1 d . . . . .
H15A H 0.4349 0.4789 0.3626 0.077 Uiso 1 1 calc GR . . . .
H15B H 0.4821 0.5317 0.4182 0.077 Uiso 1 1 calc GR . . . .
H15C H 0.4521 0.5333 0.2913 0.077 Uiso 1 1 calc GR . . . .
C19 C 0.0656(4) 0.8565(2) 0.9421(4) 0.0492(12) Uani 1 1 d . . . . .
H16A H 0.1191 0.8796 0.9623 0.074 Uiso 1 1 calc GR . . . .
H16B H 0.0103 0.8687 0.9829 0.074 Uiso 1 1 calc GR . . . .
H16C H 0.0538 0.8598 0.8629 0.074 Uiso 1 1 calc GR . . . .
Cl2 Cl -0.10826(14) 0.56863(8) 0.47305(14) 0.0862(6) Uani 1 1 d . . . . .

loop_
_atom_site_aniso_label
_atom_site_aniso_U_11
_atom_site_aniso_U_22
_atom_site_aniso_U_33
_atom_site_aniso_U_23
_atom_site_aniso_U_13
_atom_site_aniso_U_12
Ir1 0.02579(12) 0.02313(12) 0.01602(12) 0.000 0.00311(7) 0.000
Cl1 0.0617(10) 0.1154(17) 0.1475(19) 0.0560(15) 0.0355(11) 0.0254(11)
Cl3 0.1172(14) 0.0860(11) 0.0525(8) 0.0063(8) -0.0393(9) 0.0093(10)
O2 0.0296(13) 0.0301(14) 0.0267(13) 0.0018(11) 0.0010(11) 0.0058(12)
N1 0.0290(15) 0.0199(14) 0.0162(13) 0.0023(11) 0.0048(12) -0.0007(12)
C1 0.026(2) 0.024(2) 0.020(2) 0.000 0.002(2) 0.000
O1 0.028(2) 0.067(3) 0.031(2) 0.000 0.0006(18) 0.000
C21 0.037(3) 0.047(3) 0.015(2) 0.000 0.005(2) 0.000
C13 0.076(3) 0.040(3) 0.051(3) -0.012(2) -0.004(3) -0.017(3)
C7 0.0304(19) 0.0241(18) 0.0269(18) -0.0032(15) -0.0005(15) 0.0012(15)
C18 0.029(3) 0.065(4) 0.028(3) 0.000 0.003(2) 0.000
C16 0.0256(17) 0.030(2) 0.032(2) -0.0015(16) 0.0081(16) 0.0014(16)
C6 0.0192(16) 0.0286(19) 0.0190(16) -0.0021(14) -0.0021(13) -0.0022(14)
C2 0.048(2) 0.0228(17) 0.0226(17) 0.0006(15) 0.0063(18) -0.0046(18)
C10 0.041(2) 0.0348(19) 0.0173(17) -0.0038(15) 0.0063(15) 0.0004(18)
C8 0.0316(18) 0.0295(18) 0.0197(17) -0.0020(14) -0.0012(14) 0.0008(16)
C9 0.0369(19) 0.0303(18) 0.0190(17) -0.0053(14) 0.0019(15) 0.0025(17)
C5 0.0324(18) 0.0242(17) 0.0229(18) -0.0035(15) 0.0021(15) -0.0026(15)
C11 0.049(2) 0.0227(18) 0.032(2) -0.0041(16) 0.0060(19) -0.0039(18)
C3 0.0252(17) 0.0224(18) 0.0181(16) 0.0010(14) 0.0014(13) 0.0015(14)
C17 0.0304(19) 0.057(3) 0.0214(18) -0.0084(17) 0.0092(15) 0.000(2)
C14 0.065(3) 0.026(2) 0.043(3) -0.0005(19) 0.016(2) -0.001(2)
C20 0.046(3) 0.095(4) 0.037(3) -0.033(3) 0.007(2) -0.010(3)
C22 0.043(2) 0.042(2) 0.047(3) 0.001(2) -0.008(2) 0.005(2)
C4 0.0264(16) 0.0225(17) 0.0203(17) -0.0013(14) -0.0022(14) -0.0008(14)
C15 0.022(2) 0.031(3) 0.029(3) 0.000 0.001(2) 0.000
C12 0.068(3) 0.033(2) 0.054(3) -0.002(2) 0.021(3) 0.014(2)
C19 0.046(3) 0.032(2) 0.070(3) 0.000(2) 0.017(2) 0.009(2)
Cl2 0.1093(13) 0.0837(11) 0.0657(9) 0.0099(8) -0.0363(10) -0.0414(10)

loop_
_atom_type_symbol
_atom_type_description
_atom_type_scat_dispersion_real
_atom_type_scat_dispersion_imag
_atom_type_scat_source
C C 0.0033 0.0016 'International Tables Vol C Tables 4.2.6.8 and 6.1.1.4'
H H 0.0000 0.0000 'International Tables Vol C Tables 4.2.6.8 and 6.1.1.4'
Cl Cl 0.1484 0.1585 'International Tables Vol C Tables 4.2.6.8 and 6.1.1.4'
Ir Ir -1.4442 7.9887 'International Tables Vol C Tables 4.2.6.8 and 6.1.1.4'
N N 0.0061 0.0033 'International Tables Vol C Tables 4.2.6.8 and 6.1.1.4'
O O 0.0106 0.0060 'International Tables Vol C Tables 4.2.6.8 and 6.1.1.4'

loop_
_exptl_crystal_face_index_h
_exptl_crystal_face_index_k
_exptl_crystal_face_index_l
_exptl_crystal_face_perp_dist
0 14 16 0.1009
10 28 4 0.1424
20 4 -1 0.0981
9 8 -15 0.1244
-19 -1 -7 0.1031
6 33 0 0.1485
1 -25 -12 0.1461
-2 -33 4 0.0816
-8 17 13 0.0975
16 -5 11 0.1025
-2 -10 16 0.1038

loop_
_geom_angle_atom_site_label_1
_geom_angle_atom_site_label_2
_geom_angle_atom_site_label_3
_geom_angle
_geom_angle_site_symmetry_1
_geom_angle_site_symmetry_3
O2 Ir1 O2 62.16(16) 8_575 .
O2 Ir1 C21 31.09(8) 8_575 .
O2 Ir1 C21 31.08(8) . .
O2 Ir1 C16 112.65(13) 8_575 .
O2 Ir1 C16 160.00(14) . .
O2 Ir1 C16 112.65(14) . 8_575
O2 Ir1 C16 160.00(14) 8_575 8_575
O2 Ir1 C17 101.52(14) . 8_575
O2 Ir1 C17 101.52(14) 8_575 .
O2 Ir1 C17 121.45(13) . .
O2 Ir1 C17 121.45(13) 8_575 8_575
O2 Ir1 C15 148.91(8) 8_575 .
O2 Ir1 C15 148.91(8) . .
C1 Ir1 O2 84.94(14) . 8_575
C1 Ir1 O2 84.94(14) . .
C1 Ir1 C21 83.47(19) . .
C1 Ir1 C16 114.49(16) . 8_575
C1 Ir1 C16 114.49(16) . .
C1 Ir1 C17 152.94(16) . .
C1 Ir1 C17 152.94(16) . 8_575
C1 Ir1 C15 96.8(2) . .
C16 Ir1 C21 140.98(12) 8_575 .
C16 Ir1 C21 140.98(13) . .
C16 Ir1 C16 65.0(2) 8_575 .
C16 Ir1 C17 63.58(16) . 8_575
C16 Ir1 C17 38.74(16) 8_575 8_575
C16 Ir1 C17 38.74(16) . .
C16 Ir1 C17 63.59(16) 8_575 .
C16 Ir1 C15 38.86(13) 8_575 .
C16 Ir1 C15 38.86(13) . .
C17 Ir1 C21 115.49(16) . .
C17 Ir1 C21 115.49(16) 8_575 .
C17 Ir1 C17 36.3(3) . 8_575
C15 Ir1 C21 179.71(18) . .
C15 Ir1 C17 64.24(17) . .
C15 Ir1 C17 64.23(17) . 8_575
C21 O2 Ir1 94.1(3) . .
C1 N1 C2 123.2(3) . .
C1 N1 C3 110.5(3) . .
C3 N1 C2 126.1(3) . .
N1 C1 Ir1 126.9(2) 8_575 .
N1 C1 Ir1 126.9(2) . .
N1 C1 N1 106.2(4) 8_575 .
O2 C21 Ir1 54.9(2) 8_575 .
O2 C21 Ir1 54.9(2) . .
O2 C21 O2 109.7(5) . 8_575
O1 C21 Ir1 177.4(4) . .
O1 C21 O2 125.2(2) . 8_575
O1 C21 O2 125.2(2) . .
C9 C7 C5 118.0(3) . .
C9 C7 C11 120.1(3) . .
C5 C7 C11 121.8(4) . .
C17 C16 Ir1 73.9(2) . .
C17 C16 C19 124.8(4) . .
C15 C16 Ir1 70.6(3) . .
C15 C16 C17 107.8(4) . .
C15 C16 C19 126.7(4) . .
C19 C16 Ir1 128.6(3) . .
C8 C6 C6 119.7(2) . 8_575
C4 C6 C6 122.0(2) . 8_575
C4 C6 C8 118.2(3) . .
C10 C10 C8 121.6(2) 8_575 .
C6 C8 C10 118.6(3) . .
C9 C8 C6 120.1(3) . .
C9 C8 C10 121.2(3) . .
C7 C9 C8 121.9(3) . .
C7 C5 C4 122.4(4) . .
C7 C11 C13 109.0(4) . .
C7 C11 C14 111.9(3) . .
C7 C11 C12 108.9(4) . .
C14 C11 C13 109.3(4) . .
C14 C11 C12 108.4(4) . .
C12 C11 C13 109.3(4) . .
N1 C3 C4 130.6(3) . .
C3 C3 N1 106.35(19) 8_575 .
C3 C3 C4 122.9(2) 8_575 .
C16 C17 Ir1 67.3(2) . .
C16 C17 C20 124.1(5) . .
C17 C17 Ir1 71.83(13) 8_575 .
C17 C17 C16 108.3(2) 8_575 .
C17 C17 C20 127.6(3) 8_575 .
C20 C17 Ir1 124.5(3) . .
Cl1 C22 Cl3 110.9(3) . .
Cl1 C22 Cl2 111.0(3) . .
Cl2 C22 Cl3 108.4(3) . .
C6 C4 C3 114.9(3) . .
C5 C4 C6 119.3(3) . .
C5 C4 C3 125.8(3) . .
C18 C15 Ir1 123.4(4) . .
C16 C15 Ir1 70.6(3) . .
C16 C15 Ir1 70.6(3) 8_575 .
C16 C15 C18 126.2(2) 8_575 .
C16 C15 C18 126.2(2) . .
C16 C15 C16 107.7(5) . 8_575

loop_
_geom_bond_atom_site_label_1
_geom_bond_atom_site_label_2
_geom_bond_distance
_geom_bond_site_symmetry_2
Ir1 O2 2.100(3) 8_575
Ir1 O2 2.100(3) .
Ir1 C1 2.038(5) .
Ir1 C21 2.562(6) .
Ir1 C16 2.144(4) .
Ir1 C16 2.144(4) 8_575
Ir1 C17 2.232(4) .
Ir1 C17 2.232(4) 8_575
Ir1 C15 2.144(5) .
Cl1 C22 1.736(5) .
Cl3 C22 1.758(5) .
O2 C21 1.326(4) .
N1 C1 1.354(4) .
N1 C2 1.460(4) .
N1 C3 1.397(4) .
C1 N1 1.354(4) 8_575
O1 C21 1.220(7) .
C21 O2 1.326(4) 8_575
C13 C11 1.541(7) .
C7 C9 1.390(5) .
C7 C5 1.397(5) .
C7 C11 1.531(5) .
C18 C15 1.502(8) .
C16 C17 1.454(6) .
C16 C15 1.427(5) .
C16 C19 1.506(6) .
C6 C6 1.432(7) 8_575
C6 C8 1.427(5) .
C6 C4 1.424(5) .
C10 C10 1.339(8) 8_575
C10 C8 1.439(5) .
C8 C9 1.392(5) .
C5 C4 1.400(5) .
C11 C14 1.534(6) .
C11 C12 1.539(6) .
C3 C3 1.379(7) 8_575
C3 C4 1.439(5) .
C17 C17 1.392(10) 8_575
C17 C20 1.503(6) .
C22 Cl2 1.738(5) .
C15 C16 1.427(5) 8_575

loop_
_exptl_oxdiff_crystal_face_indexfrac_h
_exptl_oxdiff_crystal_face_indexfrac_k
_exptl_oxdiff_crystal_face_indexfrac_l
_exptl_oxdiff_crystal_face_x
_exptl_oxdiff_crystal_face_y
_exptl_oxdiff_crystal_face_z
0.0001 13.9999 16.0007 -0.0643 0.7205 -0.7179
10.0006 27.9950 4.0004 -0.0667 0.9589 0.2029
19.9998 3.9920 -1.0003 -0.7374 0.4341 0.5162
9.0004 7.9957 -15.0004 0.0013 0.0028 1.0110
-18.9996 -0.9928 -6.9999 0.8740 -0.5319 -0.0688
6.0009 32.9963 0.0004 0.2351 0.9145 0.3511
0.9994 -24.9997 -12.0007 -0.2027 -0.8767 0.4639
-2.0011 -32.9977 3.9996 -0.4644 -0.7479 -0.4661
-7.9996 17.0028 13.0008 0.3542 0.5789 -0.7214
15.9994 -5.0057 11.0000 -0.9061 0.4259 -0.2397
-2.0006 -9.9983 16.0003 -0.3313 0.0979 -0.9214
